data_4343778
loop_
_publ_author_name
'Herlinger, A.W.'
'Brown, J.N.'
'Dwyer, M.A.'
'Pavkovic, S.F.'

_publ_section_title
;
 Crystal and molecular structure and vibrational and nuclear quadrupole
 resonance spectra of hexaamminecobalt(III) pentachloromercurate(II), Co
 (N H3)6 Hg Cl5
;
_journal_name_full 'Inorganic Chemistry'
_journal_page_first 2366
_journal_page_last 2371
_journal_volume 20
_journal_year 1981
_chemical_formula_sum 'Cl5 Co H18 Hg N6'
_chemical_name_systematic 'Co (N H3)6 Hg Cl5'
_space_group_IT_number 62
_symmetry_space_group_name_Hall '-P 2ac 2n'
_symmetry_space_group_name_H-M 'P n m a'
_cell_angle_alpha 90
_cell_angle_beta 90
_cell_angle_gamma 90
_cell_formula_units_Z 4
_cell_length_a 21.033
_cell_length_b 7.591
_cell_length_c 8.377
_cell_volume 1337.484
_citation_journal_id_ASTM INOCAJ
_cod_data_source_file Herlinger_INOCAJ_1981_1506.cif
_cod_data_source_block H18Cl5Co1Hg1N6
_cod_original_formula_sum 'H18 Cl5 Co1 Hg1 N6'
_cod_database_code 4343778

loop_
_symmetry_equiv_pos_as_xyz
x,y,z
-x+1/2,-y,z+1/2
x+1/2,-y+1/2,-z+1/2
-x,y+1/2,-z
-x,-y,-z
x-1/2,y,-z-1/2
-x-1/2,y-1/2,z-1/2
x,-y-1/2,z

loop_
_atom_site_label
_atom_site_type_symbol
_atom_site_fract_x
_atom_site_fract_y
_atom_site_fract_z
_atom_site_occupancy
_atom_site_U_iso_or_equiv
_atom_site_attached_hydrogens
Hg1 Hg+2 0.09857 0.25 0.08966 1 0.0 0
Cl2 Cl-1 0.1614 -0.016 0.1378 1 0.0 0
Cl4 Cl-1 0.1895 0.25 -0.2105 1 0.0 0
Co1 Co+3 0.36354 0.25 0.11583 1 0.0 0
Cl3 Cl-1 0.0608 0.25 0.4188 1 0.0 0
N3 N-3 0.3112 0.0668 0.0171 1 0.0 3
N2 N-3 0.417 0.0683 0.216 1 0.0 3
N1 N-3 0.3055 0.25 0.2992 1 0.0 3
N4 N-3 0.4188 0.25 -0.0729 1 0.0 3
Cl1 Cl-1 -0.0007 0.25 -0.0474 1 0.0 0
